data_7717634
loop_
_publ_author_name
'Brown, Adrian N.'
'Kelleher, Jack N.'
'Brown, Alexander M.'
'Saghy, Peter'
'Bohl, Joshua J.'
'Robinson, Jerome R.'
'Huh, Daniel N.'

_publ_section_title
;
 Synthesis and reduction of
 [(C<sub>5</sub>H<sub>4</sub>SiMe<sub>3</sub>)<sub>2</sub>Ln(&#x3bc;-OR)]<sub>2</sub>
 (Ln = La, Ce) complexes: structural effects of bridging alkoxides.
;
_journal_issue 47
_journal_name_full 'Dalton transactions (Cambridge, England : 2003)'
_journal_page_first 18856
_journal_page_last 18864
_journal_paper_doi 10.1039/d4dt02137a
_journal_volume 53
_journal_year 2024
_chemical_formula_moiety '2(C19 H33 La O Si2)'
_chemical_formula_sum 'C38 H66 La2 O2 Si4'
_chemical_formula_weight 945.08
_chemical_name_systematic '[La(Cp')2(OiPr)]2'
_chemical_properties_physical Moisture-sensitive
_space_group_crystal_system monoclinic
_space_group_IT_number 13
_space_group_name_Hall '-P 2yac'
_space_group_name_H-M_alt 'P 1 2/n 1'
_atom_sites_solution_hydrogens geom
_atom_sites_solution_primary dual
_audit_creation_date 2024-07-12
_audit_creation_method
;
Olex2 1.3
(compiled 2020.11.12 svn.r5f609507 for OlexSys, GUI svn.r6408)
;
_audit_update_record
;
2024-07-22 deposited with the CCDC.	2024-08-20 downloaded from the CCDC.
;
_cell_angle_alpha 90
_cell_angle_beta 101.345(2)
_cell_angle_gamma 90
_cell_formula_units_Z 4
_cell_length_a 18.0071(7)
_cell_length_b 13.8430(6)
_cell_length_c 18.6821(7)
_cell_measurement_reflns_used 9426
_cell_measurement_temperature 173.0
_cell_measurement_theta_max 27.672
_cell_measurement_theta_min 2.668
_cell_volume 4565.9(3)
_computing_cell_refinement 'SAINT V8.40B (?, 2016)'
_computing_data_reduction 'SAINT V8.40B (?, 2016)'
_computing_molecular_graphics 'Olex2 1.3 (Dolomanov et al., 2009)'
_computing_publication_material 'Olex2 1.3 (Dolomanov et al., 2009)'
_computing_structure_refinement 'XL  (Sheldrick, 2008)'
_computing_structure_solution 'SHELXT 2018/2 (Sheldrick, 2018)'
_diffrn_ambient_temperature 173.0
_diffrn_measured_fraction_theta_full 0.992
_diffrn_measured_fraction_theta_max 0.939
_diffrn_measurement_device_type 'Bruker D8 Venture'
_diffrn_measurement_method '\f and \w scans'
_diffrn_radiation_type MoK\a
_diffrn_radiation_wavelength 0.71073
_diffrn_reflns_av_R_equivalents 0.0562
_diffrn_reflns_av_unetI/netI 0.0263
_diffrn_reflns_Laue_measured_fraction_full 0.992
_diffrn_reflns_Laue_measured_fraction_max 0.939
_diffrn_reflns_limit_h_max 23
_diffrn_reflns_limit_h_min -23
_diffrn_reflns_limit_k_max 17
_diffrn_reflns_limit_k_min -17
_diffrn_reflns_limit_l_max 24
_diffrn_reflns_limit_l_min -24
_diffrn_reflns_number 208523
_diffrn_reflns_point_group_measured_fraction_full 0.992
_diffrn_reflns_point_group_measured_fraction_max 0.939
_diffrn_reflns_theta_full 25.242
_diffrn_reflns_theta_max 28.181
_diffrn_reflns_theta_min 2.056
_diffrn_source_current 1.4
_diffrn_source_power 0.07
_diffrn_source_voltage 50.0
_diffrn_standards_number 0
_exptl_absorpt_coefficient_mu 1.978
_exptl_absorpt_correction_T_max 0.7456
_exptl_absorpt_correction_T_min 0.6469
_exptl_absorpt_correction_type multi-scan
_exptl_absorpt_process_details
;
SADABS-2016/2 (Bruker,2016/2) was used for absorption correction.
wR2(int) was 0.1154 before and 0.0806 after correction.
The Ratio of minimum to maximum transmission is 0.8676.
The \l/2 correction factor is Not present.
;
_exptl_crystal_colour 'clear light orange'
_exptl_crystal_colour_lustre clear
_exptl_crystal_colour_modifier light
_exptl_crystal_colour_primary orange
_exptl_crystal_density_diffrn 1.375
_exptl_crystal_description block
_exptl_crystal_F_000 1920
_exptl_crystal_size_max 0.16
_exptl_crystal_size_mid 0.12
_exptl_crystal_size_min 0.1
_refine_diff_density_max 0.467
_refine_diff_density_min -0.395
_refine_diff_density_rms 0.098
_refine_ls_extinction_method none
_refine_ls_goodness_of_fit_ref 1.069
_refine_ls_hydrogen_treatment constr
_refine_ls_matrix_type full
_refine_ls_number_parameters 474
_refine_ls_number_reflns 10533
_refine_ls_number_restraints 36
_refine_ls_restrained_S_all 1.075
_refine_ls_R_factor_all 0.0259
_refine_ls_R_factor_gt 0.0226
_refine_ls_shift/su_max 0.002
_refine_ls_shift/su_mean 0.000
_refine_ls_structure_factor_coef Fsqd
_refine_ls_weighting_details 'w=1/[\s^2^(Fo^2^)+(0.0221P)^2^+2.2662P] where P=(Fo^2^+2Fc^2^)/3'
_refine_ls_weighting_scheme calc
_refine_ls_wR_factor_gt 0.0529
_refine_ls_wR_factor_ref 0.0550
_reflns_Friedel_coverage 0.000
_reflns_number_gt 9342
_reflns_number_total 10533
_reflns_threshold_expression 'I > 2\s(I)'
_cod_data_source_file d4dt02137a2.cif
_cod_data_source_block mo_dh20240319_b_0m
_cod_database_code 7717634
_shelx_shelxl_version_number 2019/1
_shelx_space_group_comment
;
The symmetry employed for this shelxl refinement is uniquely defined
by the following loop, which should always be used as a source of
symmetry information in preference to the above space-group names.
They are only intended as comments.
;
_shelx_estimated_absorpt_t_max 0.827
_shelx_estimated_absorpt_t_min 0.743
_olex2_refinement_description
;
1. Fixed Uiso
 At 1.2 times of:
  All C(H) groups
 At 1.5 times of:
  All C(H,H,H) groups, All C(H,H,H,H,H,H) groups
2. Restrained distances
 O1-C17A \\sim O1-C17B
 with sigma of 0.02
 C17A-C19 \\sim C17B-C19
 with sigma of 0.02
 C17A-C18 \\sim C17B-C18
 with sigma of 0.02
 Si4-C33 \\sim Si4-C33A
 with sigma of 0.02
 Si4-C34 \\sim Si4-C34A
 with sigma of 0.02
 Si4-C35 \\sim Si4-C35A
 with sigma of 0.02
3. Rigid body (RIGU) restrains
 Si4, C33, C34, C35, C33A, C34A, C35A
 with sigma for 1-2 distances of 0.004 and sigma for 1-3 distances of 0.004
4. Others
 Sof(H18D)=Sof(H18E)=Sof(H18F)=Sof(H19D)=Sof(H19E)=Sof(H19F)=Sof(C17B)=
 Sof(H17B)=1-FVAR(1)
 Sof(H18A)=Sof(H18B)=Sof(H18C)=Sof(H19A)=Sof(H19B)=Sof(H19C)=Sof(C17A)=
 Sof(H17A)=FVAR(1)
 Sof(C33A)=Sof(H33D)=Sof(H33E)=Sof(H33F)=Sof(C34A)=Sof(H34D)=Sof(H34E)=
 Sof(H34F)=Sof(C35A)=Sof(H35D)=Sof(H35E)=Sof(H35F)=1-FVAR(2)
 Sof(C33)=Sof(H33A)=Sof(H33B)=Sof(H33C)=Sof(C34)=Sof(H34A)=Sof(H34B)=Sof(H34C)=
 Sof(C35)=Sof(H35A)=Sof(H35B)=Sof(H35C)=FVAR(2)
5.a Ternary CH refined with riding coordinates:
 C17A(H17A), C17B(H17B), C36(H36)
5.b Aromatic/amide H refined with riding coordinates:
 C1(H1), C2(H2), C3(H3), C4(H4), C9(H9), C10(H10), C11(H11), C12(H12),
 C20(H20), C21(H21), C22(H22), C23(H23), C28(H28), C29(H29), C30(H30), C31(H31)
5.c Idealised Me refined as rotating group:
 C6(H6A,H6B,H6C), C7(H7A,H7B,H7C), C8(H8A,H8B,H8C), C14(H14A,H14B,H14C),
 C15(H15A,H15B,H15C), C16(H16A,H16B,H16C), C18(H18A,H18B,H18C), C18(H18D,H18E,
 H18F), C19(H19A,H19B,H19C), C19(H19D,H19E,H19F), C25(H25A,H25B,H25C), C26(H26A,
 H26B,H26C), C27(H27A,H27B,H27C), C37(H37A,H37B,H37C), C38(H38A,H38B,H38C),
 C33(H33A,H33B,H33C), C34(H34A,H34B,H34C), C35(H35A,H35B,H35C), C33A(H33D,H33E,
 H33F), C34A(H34D,H34E,H34F), C35A(H35D,H35E,H35F)
;
_olex2_submission_special_instructions 'No special instructions were received'

loop_
_space_group_symop_operation_xyz
'x, y, z'
'-x+1/2, y, -z+1/2'
'-x, -y, -z'
'x-1/2, -y, z-1/2'

loop_
_atom_site_label
_atom_site_type_symbol
_atom_site_fract_x
_atom_site_fract_y
_atom_site_fract_z
_atom_site_U_iso_or_equiv
_atom_site_adp_type
_atom_site_occupancy
_atom_site_site_symmetry_order
_atom_site_calc_flag
_atom_site_refinement_flags_posn
_atom_site_refinement_flags_adp
_atom_site_refinement_flags_occupancy
_atom_site_disorder_assembly
_atom_site_disorder_group
La1 La 0.750000 0.53349(2) 0.750000 0.02108(4) Uani 1 2 d S T P A .
La2 La 0.750000 0.80885(2) 0.750000 0.01990(4) Uani 1 2 d S T P A .
Si1 Si 0.63508(3) 0.33566(3) 0.59626(3) 0.03269(10) Uani 1 1 d . . . . .
Si2 Si 0.85509(3) 0.99926(3) 0.62535(2) 0.02976(10) Uani 1 1 d . . . . .
O1 O 0.75652(6) 0.67060(7) 0.82643(6) 0.0262(2) Uani 1 1 d D . . . .
C1 C 0.64698(9) 0.38070(12) 0.75216(9) 0.0304(3) Uani 1 1 d . . . . .
H1 H 0.670002 0.321123 0.769315 0.036 Uiso 1 1 calc R U . A .
C2 C 0.62378(9) 0.45300(13) 0.79608(10) 0.0346(4) Uani 1 1 d . . . . .
H2 H 0.628676 0.450740 0.847618 0.041 Uiso 1 1 calc R U . A .
C3 C 0.59218(9) 0.52894(13) 0.75033(10) 0.0352(4) Uani 1 1 d . . . . .
H3 H 0.571811 0.587084 0.765424 0.042 Uiso 1 1 calc R U . A .
C4 C 0.59596(8) 0.50383(12) 0.67821(9) 0.0305(3) Uani 1 1 d . . . . .
H4 H 0.578332 0.542558 0.636331 0.037 Uiso 1 1 calc R U . A .
C5 C 0.63034(8) 0.41130(11) 0.67778(9) 0.0276(3) Uani 1 1 d . . . . .
C6 C 0.72059(12) 0.35689(16) 0.55595(11) 0.0472(5) Uani 1 1 d . . . . .
H6A H 0.722487 0.424959 0.542010 0.071 Uiso 1 1 calc R U . . .
H6B H 0.718015 0.316087 0.512665 0.071 Uiso 1 1 calc R U . . .
H6C H 0.766203 0.340774 0.592012 0.071 Uiso 1 1 calc R U . . .
C7 C 0.63587(15) 0.20679(15) 0.62526(14) 0.0594(6) Uani 1 1 d . . . . .
H7A H 0.680889 0.194546 0.663119 0.089 Uiso 1 1 calc R U . . .
H7B H 0.636893 0.164903 0.583175 0.089 Uiso 1 1 calc R U . . .
H7C H 0.590261 0.193149 0.644745 0.089 Uiso 1 1 calc R U . . .
C8 C 0.55007(15) 0.3613(2) 0.52455(14) 0.0763(8) Uani 1 1 d . . . . .
H8A H 0.504250 0.349788 0.544228 0.114 Uiso 1 1 calc R U . . .
H8B H 0.549968 0.318746 0.482596 0.114 Uiso 1 1 calc R U . . .
H8C H 0.551169 0.428798 0.509030 0.114 Uiso 1 1 calc R U . . .
C9 C 0.89855(9) 0.83263(11) 0.72189(9) 0.0285(3) Uani 1 1 d . . . . .
H9 H 0.910916 0.792106 0.684897 0.034 Uiso 1 1 calc R U . A .
C10 C 0.91027(9) 0.80959(12) 0.79652(10) 0.0332(4) Uani 1 1 d . . . . .
H10 H 0.931514 0.751354 0.818459 0.040 Uiso 1 1 calc R U . A .
C11 C 0.88498(9) 0.88804(13) 0.83279(9) 0.0333(4) Uani 1 1 d . . . . .
H11 H 0.886115 0.892305 0.883744 0.040 Uiso 1 1 calc R U . A .
C12 C 0.85767(9) 0.95919(11) 0.78062(8) 0.0281(3) Uani 1 1 d . . . . .
H12 H 0.837320 1.019894 0.790636 0.034 Uiso 1 1 calc R U . A .
C13 C 0.86535(8) 0.92582(11) 0.71025(8) 0.0242(3) Uani 1 1 d . . . . .
C14 C 0.93046(12) 0.96210(19) 0.57538(11) 0.0535(6) Uani 1 1 d . . . . .
H14A H 0.980293 0.971861 0.606780 0.080 Uiso 1 1 calc R U . . .
H14B H 0.926637 1.001205 0.531079 0.080 Uiso 1 1 calc R U . . .
H14C H 0.924072 0.893716 0.562030 0.080 Uiso 1 1 calc R U . . .
C15 C 0.86491(14) 1.12903(14) 0.65290(12) 0.0523(5) Uani 1 1 d . . . . .
H15A H 0.825121 1.146084 0.679683 0.079 Uiso 1 1 calc R U . . .
H15B H 0.860091 1.169574 0.609225 0.079 Uiso 1 1 calc R U . . .
H15C H 0.914661 1.139538 0.684249 0.079 Uiso 1 1 calc R U . . .
C16 C 0.76161(11) 0.98439(15) 0.56239(10) 0.0426(4) Uani 1 1 d . . . . .
H16A H 0.754152 0.916316 0.548423 0.064 Uiso 1 1 calc R U . . .
H16B H 0.760450 1.023777 0.518598 0.064 Uiso 1 1 calc R U . . .
H16C H 0.721113 1.005270 0.587086 0.064 Uiso 1 1 calc R U . . .
C18 C 0.69418(11) 0.66240(14) 0.92923(10) 0.0390(4) Uani 1 1 d D . . . .
H18A H 0.646926 0.675536 0.894528 0.058 Uiso 0.523(8) 1 calc R U P A 1
H18B H 0.692876 0.694486 0.975732 0.058 Uiso 0.523(8) 1 calc R U P A 1
H18C H 0.699817 0.592581 0.937133 0.058 Uiso 0.523(8) 1 calc R U P A 1
H18D H 0.687735 0.732331 0.933476 0.058 Uiso 0.477(8) 1 calc R U P A 2
H18E H 0.699299 0.632547 0.977522 0.058 Uiso 0.477(8) 1 calc R U P A 2
H18F H 0.649898 0.635359 0.896364 0.058 Uiso 0.477(8) 1 calc R U P A 2
C19 C 0.83564(11) 0.68089(13) 0.94680(9) 0.0375(4) Uani 1 1 d D . . . .
H19A H 0.842154 0.611053 0.954004 0.056 Uiso 0.523(8) 1 calc R U P A 1
H19B H 0.837779 0.712443 0.994120 0.056 Uiso 0.523(8) 1 calc R U P A 1
H19C H 0.876173 0.706205 0.923940 0.056 Uiso 0.523(8) 1 calc R U P A 1
H19D H 0.878730 0.668035 0.923301 0.056 Uiso 0.477(8) 1 calc R U P A 2
H19E H 0.843864 0.648808 0.994467 0.056 Uiso 0.477(8) 1 calc R U P A 2
H19F H 0.830816 0.750682 0.953423 0.056 Uiso 0.477(8) 1 calc R U P A 2
C17A C 0.76086(18) 0.7006(4) 0.89864(16) 0.0283(10) Uani 0.523(8) 1 d D . P A 1
H17A H 0.755233 0.772511 0.896809 0.034 Uiso 0.523(8) 1 calc R U P A 1
C17B C 0.76382(19) 0.6425(4) 0.89921(18) 0.0286(11) Uani 0.477(8) 1 d D . P A 2
H17B H 0.769426 0.570634 0.899491 0.034 Uiso 0.477(8) 1 calc R U P A 2
La3 La 0.750000 0.81394(2) 0.250000 0.02129(4) Uani 1 2 d S T P . .
La4 La 0.750000 0.53634(2) 0.250000 0.02417(4) Uani 1 2 d S T P . .
Si3 Si 0.61829(3) 0.99337(4) 0.35849(2) 0.03164(10) Uani 1 1 d . . . . .
Si4 Si 0.60888(3) 0.33303(4) 0.11325(3) 0.04214(13) Uani 1 1 d D . . . .
O2 O 0.67058(6) 0.67703(8) 0.24111(6) 0.0284(2) Uani 1 1 d . . . . .
C20 C 0.77951(9) 0.96826(12) 0.35301(9) 0.0313(3) Uani 1 1 d . . . . .
H20 H 0.785533 1.030086 0.332838 0.038 Uiso 1 1 calc R U . . .
C21 C 0.83795(9) 0.90123(14) 0.37610(9) 0.0355(4) Uani 1 1 d . . . . .
H21 H 0.889851 0.909888 0.374149 0.043 Uiso 1 1 calc R U . . .
C22 C 0.80631(10) 0.81959(13) 0.40243(9) 0.0354(4) Uani 1 1 d . . . . .
H22 H 0.832878 0.763049 0.421612 0.042 Uiso 1 1 calc R U . . .
C23 C 0.72837(10) 0.83600(12) 0.39549(8) 0.0298(3) Uani 1 1 d . . . . .
H23 H 0.693277 0.791890 0.409271 0.036 Uiso 1 1 calc R U . . .
C24 C 0.71005(9) 0.92884(11) 0.36465(8) 0.0263(3) Uani 1 1 d . . . . .
C25 C 0.56504(12) 0.93610(19) 0.42351(12) 0.0541(5) Uani 1 1 d . . . . .
H25A H 0.555994 0.867862 0.410755 0.081 Uiso 1 1 calc R U . . .
H25B H 0.516435 0.969202 0.420623 0.081 Uiso 1 1 calc R U . . .
H25C H 0.594730 0.941166 0.473304 0.081 Uiso 1 1 calc R U . . .
C26 C 0.63717(14) 1.12243(15) 0.38403(14) 0.0599(6) Uani 1 1 d . . . . .
H26A H 0.663603 1.126483 0.435069 0.090 Uiso 1 1 calc R U . . .
H26B H 0.589071 1.157533 0.377955 0.090 Uiso 1 1 calc R U . . .
H26C H 0.668750 1.151156 0.352499 0.090 Uiso 1 1 calc R U . . .
C27 C 0.55967(11) 0.98872(17) 0.26454(10) 0.0485(5) Uani 1 1 d . . . . .
H27A H 0.586393 1.021693 0.230656 0.073 Uiso 1 1 calc R U . . .
H27B H 0.511064 1.020824 0.264013 0.073 Uiso 1 1 calc R U . . .
H27C H 0.550726 0.921203 0.249532 0.073 Uiso 1 1 calc R U . . .
C28 C 0.76953(11) 0.38330(14) 0.15352(9) 0.0388(4) Uani 1 1 d . . . . .
H28 H 0.784954 0.323351 0.176456 0.047 Uiso 1 1 calc R U . . .
C29 C 0.81835(11) 0.45691(15) 0.13981(10) 0.0427(4) Uani 1 1 d . . . . .
H29 H 0.872107 0.455421 0.151837 0.051 Uiso 1 1 calc R U . . .
C30 C 0.77400(11) 0.53305(15) 0.10526(9) 0.0421(4) Uani 1 1 d . . . . .
H30 H 0.792268 0.592281 0.089705 0.050 Uiso 1 1 calc R U . . .
C31 C 0.69793(11) 0.50617(13) 0.09778(9) 0.0363(4) Uani 1 1 d . . . . .
H31 H 0.655793 0.544596 0.076039 0.044 Uiso 1 1 calc R U . . .
C32 C 0.69350(10) 0.41247(12) 0.12775(9) 0.0329(3) Uani 1 1 d . . . . .
C36 C 0.59394(9) 0.64591(13) 0.23231(9) 0.0328(3) Uani 1 1 d . . . . .
H36 H 0.593967 0.573695 0.231030 0.039 Uiso 1 1 calc R U . . .
C37 C 0.54702(10) 0.68069(14) 0.16089(11) 0.0416(4) Uani 1 1 d . . . . .
H37A H 0.545774 0.751462 0.160489 0.062 Uiso 1 1 calc R U . . .
H37B H 0.495320 0.655617 0.155469 0.062 Uiso 1 1 calc R U . . .
H37C H 0.569540 0.657537 0.120387 0.062 Uiso 1 1 calc R U . . .
C38 C 0.55998(10) 0.67654(14) 0.29706(11) 0.0432(5) Uani 1 1 d . . . . .
H38A H 0.591363 0.651792 0.342201 0.065 Uiso 1 1 calc R U . . .
H38B H 0.508603 0.650366 0.291583 0.065 Uiso 1 1 calc R U . . .
H38C H 0.558067 0.747211 0.299162 0.065 Uiso 1 1 calc R U . . .
C33 C 0.52098(16) 0.4075(3) 0.0884(2) 0.0846(12) Uani 0.868(4) 1 d D . P B 1
H33A H 0.477073 0.364918 0.074375 0.127 Uiso 0.868(4) 1 calc R U P B 1
H33B H 0.525145 0.449958 0.047388 0.127 Uiso 0.868(4) 1 calc R U P B 1
H33C H 0.514647 0.446796 0.130450 0.127 Uiso 0.868(4) 1 calc R U P B 1
C34 C 0.6119(2) 0.2489(3) 0.0371(2) 0.0989(16) Uani 0.868(4) 1 d D . P B 1
H34A H 0.564792 0.211504 0.026446 0.148 Uiso 0.868(4) 1 calc R U P B 1
H34B H 0.654969 0.204874 0.050690 0.148 Uiso 0.868(4) 1 calc R U P B 1
H34C H 0.617500 0.285716 -0.006372 0.148 Uiso 0.868(4) 1 calc R U P B 1
C35 C 0.6007(2) 0.2605(3) 0.19525(19) 0.0968(15) Uani 0.868(4) 1 d D . P B 1
H35A H 0.590682 0.303613 0.233864 0.145 Uiso 0.868(4) 1 calc R U P B 1
H35B H 0.648140 0.225484 0.212542 0.145 Uiso 0.868(4) 1 calc R U P B 1
H35C H 0.559003 0.214251 0.182502 0.145 Uiso 0.868(4) 1 calc R U P B 1
C33A C 0.5442(10) 0.3791(15) 0.1654(13) 0.073(6) Uani 0.132(4) 1 d D . P B 2
H33D H 0.533860 0.447321 0.153247 0.110 Uiso 0.132(4) 1 calc R U P B 2
H33E H 0.566196 0.373126 0.217529 0.110 Uiso 0.132(4) 1 calc R U P B 2
H33F H 0.496792 0.342375 0.154202 0.110 Uiso 0.132(4) 1 calc R U P B 2
C34A C 0.5837(14) 0.3218(17) 0.0128(7) 0.066(6) Uani 0.132(4) 1 d D . P B 2
H34D H 0.529666 0.306539 -0.001825 0.099 Uiso 0.132(4) 1 calc R U P B 2
H34E H 0.613664 0.269992 -0.003309 0.099 Uiso 0.132(4) 1 calc R U P B 2
H34F H 0.594316 0.382874 -0.009708 0.099 Uiso 0.132(4) 1 calc R U P B 2
C35A C 0.6502(10) 0.2143(11) 0.1488(14) 0.075(6) Uani 0.132(4) 1 d D . P B 2
H35D H 0.671408 0.219942 0.201111 0.113 Uiso 0.132(4) 1 calc R U P B 2
H35E H 0.690346 0.195868 0.122853 0.113 Uiso 0.132(4) 1 calc R U P B 2
H35F H 0.610470 0.164832 0.141039 0.113 Uiso 0.132(4) 1 calc R U P B 2

loop_
_atom_site_aniso_label
_atom_site_aniso_U_11
_atom_site_aniso_U_22
_atom_site_aniso_U_33
_atom_site_aniso_U_23
_atom_site_aniso_U_13
_atom_site_aniso_U_12
La1 0.01855(6) 0.01956(6) 0.02616(7) 0.000 0.00689(5) 0.000
La2 0.01836(6) 0.01943(6) 0.02191(6) 0.000 0.00395(5) 0.000
Si1 0.0316(2) 0.0293(2) 0.0352(2) -0.00367(18) 0.00194(19) -0.00101(18)
Si2 0.0319(2) 0.0325(2) 0.0246(2) 0.00325(17) 0.00474(17) -0.00544(18)
O1 0.0283(6) 0.0326(6) 0.0186(5) 0.0007(4) 0.0071(4) 0.0005(4)
C1 0.0260(8) 0.0272(8) 0.0376(9) 0.0058(7) 0.0054(6) -0.0058(6)
C2 0.0281(8) 0.0417(9) 0.0368(9) -0.0004(7) 0.0135(7) -0.0092(7)
C3 0.0228(8) 0.0349(9) 0.0509(10) -0.0056(7) 0.0144(7) -0.0012(6)
C4 0.0207(7) 0.0293(8) 0.0412(9) 0.0036(7) 0.0052(6) -0.0007(6)
C5 0.0224(7) 0.0258(7) 0.0345(8) 0.0014(6) 0.0053(6) -0.0030(6)
C6 0.0534(12) 0.0529(12) 0.0385(10) -0.0022(9) 0.0166(9) -0.0050(10)
C7 0.0783(16) 0.0294(10) 0.0774(16) -0.0080(10) 0.0318(13) -0.0069(10)
C8 0.0559(15) 0.104(2) 0.0570(14) -0.0265(15) -0.0180(12) 0.0238(15)
C9 0.0221(7) 0.0283(8) 0.0361(9) -0.0019(6) 0.0080(6) -0.0015(6)
C10 0.0213(7) 0.0350(9) 0.0410(9) 0.0108(7) 0.0005(7) -0.0012(6)
C11 0.0297(8) 0.0433(9) 0.0250(7) 0.0012(7) 0.0005(6) -0.0118(7)
C12 0.0293(8) 0.0266(8) 0.0284(8) -0.0048(6) 0.0055(6) -0.0073(6)
C13 0.0228(7) 0.0244(7) 0.0255(7) -0.0005(6) 0.0047(6) -0.0052(6)
C14 0.0425(11) 0.0889(17) 0.0324(10) 0.0069(10) 0.0152(8) -0.0007(11)
C15 0.0683(14) 0.0323(10) 0.0513(12) 0.0104(9) -0.0007(10) -0.0113(9)
C16 0.0401(10) 0.0536(11) 0.0308(9) 0.0021(8) -0.0014(7) -0.0020(9)
C18 0.0404(10) 0.0513(11) 0.0292(8) 0.0041(8) 0.0166(7) 0.0039(8)
C19 0.0406(10) 0.0476(11) 0.0232(8) 0.0003(7) 0.0034(7) 0.0002(8)
C17A 0.0371(17) 0.027(3) 0.0215(15) -0.0011(13) 0.0083(12) 0.0030(14)
C17B 0.0328(18) 0.030(3) 0.0241(16) 0.0045(14) 0.0082(13) 0.0031(15)
La3 0.02117(6) 0.02465(7) 0.01821(6) 0.000 0.00429(5) 0.000
La4 0.02785(7) 0.02456(7) 0.02149(6) 0.000 0.00825(5) 0.000
Si3 0.0302(2) 0.0354(2) 0.0289(2) -0.00281(19) 0.00481(18) 0.00870(19)
Si4 0.0465(3) 0.0440(3) 0.0360(3) -0.0072(2) 0.0083(2) -0.0117(2)
O2 0.0188(5) 0.0329(6) 0.0346(6) 0.0002(4) 0.0077(4) -0.0022(4)
C20 0.0341(8) 0.0340(9) 0.0258(8) -0.0064(6) 0.0054(6) -0.0050(7)
C21 0.0245(8) 0.0539(11) 0.0262(8) -0.0099(7) 0.0003(6) 0.0009(7)
C22 0.0382(9) 0.0485(11) 0.0183(7) 0.0027(6) 0.0025(7) 0.0162(7)
C23 0.0346(9) 0.0356(8) 0.0213(7) 0.0026(6) 0.0104(6) 0.0049(7)
C24 0.0274(7) 0.0303(8) 0.0209(7) -0.0026(6) 0.0040(6) 0.0028(6)
C25 0.0415(11) 0.0752(15) 0.0501(12) 0.0059(11) 0.0203(9) 0.0104(10)
C26 0.0651(14) 0.0393(11) 0.0693(15) -0.0085(10) -0.0015(12) 0.0173(10)
C27 0.0373(10) 0.0661(13) 0.0388(10) -0.0043(9) -0.0007(8) 0.0172(9)
C28 0.0461(10) 0.0374(9) 0.0331(9) -0.0092(7) 0.0080(8) 0.0078(8)
C29 0.0340(9) 0.0633(12) 0.0338(9) -0.0151(9) 0.0140(7) -0.0008(8)
C30 0.0516(11) 0.0528(11) 0.0253(8) -0.0017(8) 0.0163(8) -0.0130(9)
C31 0.0426(10) 0.0424(10) 0.0234(7) 0.0017(7) 0.0055(7) -0.0010(8)
C32 0.0379(9) 0.0358(9) 0.0257(8) -0.0047(6) 0.0082(7) -0.0005(7)
C36 0.0233(7) 0.0346(9) 0.0409(9) 0.0004(7) 0.0075(7) -0.0040(6)
C37 0.0243(8) 0.0494(11) 0.0490(11) 0.0064(8) 0.0025(8) -0.0030(7)
C38 0.0262(9) 0.0561(12) 0.0509(11) -0.0056(9) 0.0163(8) -0.0045(8)
C33 0.0401(15) 0.091(2) 0.120(3) -0.001(2) 0.0097(16) -0.0116(15)
C34 0.085(3) 0.108(3) 0.112(3) -0.073(3) 0.040(2) -0.047(2)
C35 0.097(3) 0.110(3) 0.073(2) 0.028(2) -0.0086(19) -0.068(2)
C33A 0.050(9) 0.078(11) 0.099(13) -0.032(10) 0.033(9) -0.032(8)
C34A 0.082(13) 0.071(12) 0.041(8) -0.018(6) 0.002(6) -0.038(10)
C35A 0.054(9) 0.057(9) 0.115(14) 0.016(8) 0.017(9) -0.026(7)

loop_
_atom_type_symbol
_atom_type_description
_atom_type_scat_dispersion_real
_atom_type_scat_dispersion_imag
_atom_type_scat_source
C C 0.0033 0.0016 'International Tables Vol C Tables 4.2.6.8 and 6.1.1.4'
H H 0.0000 0.0000 'International Tables Vol C Tables 4.2.6.8 and 6.1.1.4'
La La -0.2871 2.4523 'International Tables Vol C Tables 4.2.6.8 and 6.1.1.4'
O O 0.0106 0.0060 'International Tables Vol C Tables 4.2.6.8 and 6.1.1.4'
Si Si 0.0817 0.0704 'International Tables Vol C Tables 4.2.6.8 and 6.1.1.4'

loop_
_geom_angle_atom_site_label_1
_geom_angle_atom_site_label_2
_geom_angle_atom_site_label_3
_geom_angle
_geom_angle_site_symmetry_1
_geom_angle_site_symmetry_3
_geom_angle_publ_flag
O1 La1 O1 73.19(5) . 2_656 ?
O1 La1 C1 131.03(4) . 2_656 ?
O1 La1 C1 123.25(4) 2_656 2_656 ?
O1 La1 C1 131.03(4) 2_656 . ?
O1 La1 C1 123.25(4) . . ?
O1 La1 C2 94.60(4) . . ?
O1 La1 C2 94.60(4) 2_656 2_656 ?
O1 La1 C2 123.75(5) 2_656 . ?
O1 La1 C2 123.75(5) . 2_656 ?
O1 La1 C3 86.98(4) . . ?
O1 La1 C3 86.98(4) 2_656 2_656 ?
O1 La1 C3 95.06(5) . 2_656 ?
O1 La1 C3 95.06(5) 2_656 . ?
O1 La1 C4 109.05(4) . . ?
O1 La1 C4 109.05(4) 2_656 2_656 ?
O1 La1 C4 84.48(4) . 2_656 ?
O1 La1 C4 84.48(4) 2_656 . ?
O1 La1 C5 104.28(4) 2_656 . ?
O1 La1 C5 104.28(4) . 2_656 ?
O1 La1 C5 134.67(4) . . ?
O1 La1 C5 134.67(4) 2_656 2_656 ?
C1 La1 C1 82.77(7) . 2_656 ?
C1 La1 C3 130.11(5) 2_656 . ?
C1 La1 C3 47.36(5) 2_656 2_656 ?
C1 La1 C3 47.36(5) . . ?
C1 La1 C3 130.11(5) . 2_656 ?
C1 La1 C4 117.73(5) 2_656 . ?
C1 La1 C4 47.12(5) . . ?
C1 La1 C4 117.73(5) . 2_656 ?
C1 La1 C4 47.12(5) 2_656 2_656 ?
C1 La1 C5 89.22(5) 2_656 . ?
C1 La1 C5 29.09(4) 2_656 2_656 ?
C1 La1 C5 89.22(5) . 2_656 ?
C1 La1 C5 29.10(5) . . ?
C2 La1 C1 28.96(5) . . ?
C2 La1 C1 106.31(5) 2_656 . ?
C2 La1 C1 106.31(5) . 2_656 ?
C2 La1 C1 28.96(5) 2_656 2_656 ?
C2 La1 C2 133.35(7) . 2_656 ?
C2 La1 C3 28.71(5) 2_656 2_656 ?
C2 La1 C3 28.71(5) . . ?
C2 La1 C3 149.27(5) . 2_656 ?
C2 La1 C3 149.27(5) 2_656 . ?
C2 La1 C4 124.49(5) 2_656 . ?
C2 La1 C4 47.17(5) 2_656 2_656 ?
C2 La1 C4 124.49(5) . 2_656 ?
C2 La1 C4 47.17(5) . . ?
C2 La1 C5 101.56(5) 2_656 . ?
C2 La1 C5 48.03(5) . . ?
C2 La1 C5 48.03(5) 2_656 2_656 ?
C2 La1 C5 101.56(5) . 2_656 ?
C3 La1 C3 177.46(7) . 2_656 ?
C3 La1 C4 28.52(5) 2_656 2_656 ?
C3 La1 C4 150.72(5) 2_656 . ?
C3 La1 C4 28.52(5) . . ?
C3 La1 C4 150.72(5) . 2_656 ?
C3 La1 C5 130.27(5) 2_656 . ?
C3 La1 C5 130.27(5) . 2_656 ?
C3 La1 C5 47.74(5) 2_656 2_656 ?
C3 La1 C5 47.74(5) . . ?
C4 La1 C4 163.51(6) 2_656 . ?
C5 La1 C4 28.80(4) 2_656 2_656 ?
C5 La1 C4 134.97(5) 2_656 . ?
C5 La1 C4 134.97(5) . 2_656 ?
C5 La1 C4 28.80(4) . . ?
C5 La1 C5 107.49(6) 2_656 . ?
O1 La2 O1 72.74(5) . 2_656 ?
O1 La2 C9 85.38(4) . 2_656 ?
O1 La2 C9 105.48(4) 2_656 2_656 ?
O1 La2 C9 85.38(4) 2_656 . ?
O1 La2 C9 105.49(4) . . ?
O1 La2 C10 96.53(5) . 2_656 ?
O1 La2 C10 83.81(4) 2_656 2_656 ?
O1 La2 C10 83.81(4) . . ?
O1 La2 C10 96.52(5) 2_656 . ?
O1 La2 C11 125.12(5) . 2_656 ?
O1 La2 C11 92.75(4) 2_656 2_656 ?
O1 La2 C11 92.75(4) . . ?
O1 La2 C11 125.12(5) 2_656 . ?
O1 La2 C12 131.73(4) . 2_656 ?
O1 La2 C12 121.38(4) . . ?
O1 La2 C12 121.38(4) 2_656 2_656 ?
O1 La2 C12 131.73(4) 2_656 . ?
O1 La2 C13 131.51(4) 2_656 2_656 ?
O1 La2 C13 104.70(4) 2_656 . ?
O1 La2 C13 131.51(4) . . ?
O1 La2 C13 104.70(4) . 2_656 ?
C9 La2 C9 166.71(6) . 2_656 ?
C9 La2 C10 28.59(5) . . ?
C9 La2 C10 151.31(5) 2_656 . ?
C9 La2 C10 151.31(5) . 2_656 ?
C9 La2 C10 28.59(5) 2_656 2_656 ?
C9 La2 C13 138.04(5) . 2_656 ?
C9 La2 C13 28.91(4) 2_656 2_656 ?
C9 La2 C13 28.91(4) . . ?
C9 La2 C13 138.04(4) 2_656 . ?
C10 La2 C10 179.59(7) . 2_656 ?
C11 La2 C9 126.26(5) . 2_656 ?
C11 La2 C9 47.07(5) 2_656 2_656 ?
C11 La2 C9 126.26(5) 2_656 . ?
C11 La2 C9 47.07(5) . . ?
C11 La2 C10 151.07(5) . 2_656 ?
C11 La2 C10 28.60(5) . . ?
C11 La2 C10 28.60(5) 2_656 2_656 ?
C11 La2 C10 151.07(5) 2_656 . ?
C11 La2 C11 134.46(7) 2_656 . ?
C11 La2 C13 103.26(5) . 2_656 ?
C11 La2 C13 47.94(4) 2_656 2_656 ?
C11 La2 C13 103.26(5) 2_656 . ?
C11 La2 C13 47.94(4) . . ?
C12 La2 C9 120.68(5) . 2_656 ?
C12 La2 C9 47.10(5) 2_656 2_656 ?
C12 La2 C9 120.68(5) 2_656 . ?
C12 La2 C9 47.10(5) . . ?
C12 La2 C10 47.24(5) 2_656 2_656 ?
C12 La2 C10 47.24(5) . . ?
C12 La2 C10 132.34(5) . 2_656 ?
C12 La2 C10 132.34(5) 2_656 . ?
C12 La2 C11 28.75(5) . . ?
C12 La2 C11 28.75(5) 2_656 2_656 ?
C12 La2 C11 107.85(5) . 2_656 ?
C12 La2 C11 107.85(5) 2_656 . ?
C12 La2 C12 85.10(7) 2_656 . ?
C12 La2 C13 29.12(4) 2_656 2_656 ?
C12 La2 C13 29.12(4) . . ?
C12 La2 C13 92.01(5) . 2_656 ?
C12 La2 C13 92.01(5) 2_656 . ?
C13 La2 C10 47.86(4) 2_656 2_656 ?
C13 La2 C10 131.83(5) 2_656 . ?
C13 La2 C10 131.83(5) . 2_656 ?
C13 La2 C10 47.86(4) . . ?
C13 La2 C13 110.62(6) 2_656 . ?
C5 Si1 C6 114.54(8) . . ?
C7 Si1 C5 107.40(9) . . ?
C7 Si1 C6 107.96(11) . . ?
C8 Si1 C5 108.55(10) . . ?
C8 Si1 C6 107.89(12) . . ?
C8 Si1 C7 110.50(14) . . ?
C13 Si2 C14 108.40(9) . . ?
C13 Si2 C15 107.59(8) . . ?
C13 Si2 C16 113.76(8) . . ?
C14 Si2 C15 111.38(11) . . ?
C14 Si2 C16 108.02(9) . . ?
C16 Si2 C15 107.74(10) . . ?
La1 O1 La2 107.03(4) . . ?
C17A O1 La1 143.9(2) . . ?
C17A O1 La2 109.1(2) . . ?
C17B O1 La1 110.4(2) . . ?
C17B O1 La2 142.5(3) . . ?
La1 C1 H1 114.3 . . ?
C2 C1 La1 75.32(9) . . ?
C2 C1 H1 125.5 . . ?
C2 C1 C5 109.07(15) . . ?
C5 C1 La1 77.05(9) . . ?
C5 C1 H1 125.5 . . ?
La1 C2 H2 113.8 . . ?
C1 C2 La1 75.71(9) . . ?
C1 C2 H2 126.0 . . ?
C3 C2 La1 76.83(9) . . ?
C3 C2 C1 107.99(15) . . ?
C3 C2 H2 126.0 . . ?
La1 C3 H3 115.2 . . ?
C2 C3 La1 74.46(9) . . ?
C2 C3 H3 126.0 . . ?
C2 C3 C4 107.95(15) . . ?
C4 C3 La1 76.50(9) . . ?
C4 C3 H3 126.0 . . ?
La1 C4 H4 116.2 . . ?
C3 C4 La1 74.97(9) . . ?
C3 C4 H4 125.3 . . ?
C3 C4 C5 109.32(15) . . ?
C5 C4 La1 75.48(9) . . ?
C5 C4 H4 125.3 . . ?
Si1 C5 La1 124.50(7) . . ?
C1 C5 La1 73.85(9) . . ?
C1 C5 Si1 126.47(12) . . ?
C4 C5 La1 75.72(9) . . ?
C4 C5 Si1 126.87(12) . . ?
C4 C5 C1 105.66(14) . . ?
Si1 C6 H6A 109.5 . . ?
Si1 C6 H6B 109.5 . . ?
Si1 C6 H6C 109.5 . . ?
H6A C6 H6B 109.5 . . ?
H6A C6 H6C 109.5 . . ?
H6B C6 H6C 109.5 . . ?
Si1 C7 H7A 109.5 . . ?
Si1 C7 H7B 109.5 . . ?
Si1 C7 H7C 109.5 . . ?
H7A C7 H7B 109.5 . . ?
H7A C7 H7C 109.5 . . ?
H7B C7 H7C 109.5 . . ?
Si1 C8 H8A 109.5 . . ?
Si1 C8 H8B 109.5 . . ?
Si1 C8 H8C 109.5 . . ?
H8A C8 H8B 109.5 . . ?
H8A C8 H8C 109.5 . . ?
H8B C8 H8C 109.5 . . ?
La2 C9 H9 115.4 . . ?
C10 C9 La2 75.75(9) . . ?
C10 C9 H9 125.2 . . ?
C10 C9 C13 109.56(14) . . ?
C13 C9 La2 75.57(8) . . ?
C13 C9 H9 125.2 . . ?
La2 C10 H10 115.3 . . ?
C9 C10 La2 75.66(9) . . ?
C9 C10 H10 126.2 . . ?
C11 C10 La2 75.17(9) . . ?
C11 C10 C9 107.69(14) . . ?
C11 C10 H10 126.2 . . ?
La2 C11 H11 114.7 . . ?
C10 C11 La2 76.23(9) . . ?
C10 C11 H11 126.0 . . ?
C10 C11 C12 108.08(14) . . ?
C12 C11 La2 75.34(9) . . ?
C12 C11 H11 126.0 . . ?
La2 C12 H12 114.6 . . ?
C11 C12 La2 75.91(9) . . ?
C11 C12 H12 125.4 . . ?
C11 C12 C13 109.17(14) . . ?
C13 C12 La2 76.22(8) . . ?
C13 C12 H12 125.4 . . ?
Si2 C13 La2 125.29(7) . . ?
C9 C13 La2 75.52(8) . . ?
C9 C13 Si2 126.48(12) . . ?
C9 C13 C12 105.50(13) . . ?
C12 C13 La2 74.66(8) . . ?
C12 C13 Si2 126.67(12) . . ?
Si2 C14 H14A 109.5 . . ?
Si2 C14 H14B 109.5 . . ?
Si2 C14 H14C 109.5 . . ?
H14A C14 H14B 109.5 . . ?
H14A C14 H14C 109.5 . . ?
H14B C14 H14C 109.5 . . ?
Si2 C15 H15A 109.5 . . ?
Si2 C15 H15B 109.5 . . ?
Si2 C15 H15C 109.5 . . ?
H15A C15 H15B 109.5 . . ?
H15A C15 H15C 109.5 . . ?
H15B C15 H15C 109.5 . . ?
Si2 C16 H16A 109.5 . . ?
Si2 C16 H16B 109.5 . . ?
Si2 C16 H16C 109.5 . . ?
H16A C16 H16B 109.5 . . ?
H16A C16 H16C 109.5 . . ?
H16B C16 H16C 109.5 . . ?
H18A C18 H18B 109.5 . . ?
H18A C18 H18C 109.5 . . ?
H18B C18 H18C 109.5 . . ?
H18D C18 H18E 109.5 . . ?
H18D C18 H18F 109.5 . . ?
H18E C18 H18F 109.5 . . ?
C17A C18 H18A 109.5 . . ?
C17A C18 H18B 109.5 . . ?
C17A C18 H18C 109.5 . . ?
C17B C18 H18D 109.5 . . ?
C17B C18 H18E 109.5 . . ?
C17B C18 H18F 109.5 . . ?
H19A C19 H19B 109.5 . . ?
H19A C19 H19C 109.5 . . ?
H19B C19 H19C 109.5 . . ?
H19D C19 H19E 109.5 . . ?
H19D C19 H19F 109.5 . . ?
H19E C19 H19F 109.5 . . ?
C17A C19 H19A 109.5 . . ?
C17A C19 H19B 109.5 . . ?
C17A C19 H19C 109.5 . . ?
C17B C19 H19D 109.5 . . ?
C17B C19 H19E 109.5 . . ?
C17B C19 H19F 109.5 . . ?
La2 C17A H17A 60.3 . . ?
O1 C17A La2 45.91(15) . . ?
O1 C17A C18 111.1(3) . . ?
O1 C17A C19 113.6(3) . . ?
O1 C17A H17A 106.1 . . ?
C18 C17A La2 125.70(19) . . ?
C18 C17A H17A 106.1 . . ?
C19 C17A La2 121.01(19) . . ?
C19 C17A C18 113.3(3) . . ?
C19 C17A H17A 106.1 . . ?
La1 C17B H17B 61.1 . . ?
O1 C17B La1 44.94(17) . . ?
O1 C17B C18 112.9(3) . . ?
O1 C17B C19 112.3(3) . . ?
O1 C17B H17B 105.8 . . ?
C18 C17B La1 119.7(2) . . ?
C18 C17B C19 113.4(3) . . ?
C18 C17B H17B 105.8 . . ?
C19 C17B La1 126.9(2) . . ?
C19 C17B H17B 105.8 . . ?
O2 La3 O2 73.17(5) 2_655 . ?
O2 La3 C20 121.58(4) 2_655 . ?
O2 La3 C20 132.71(4) 2_655 2_655 ?
O2 La3 C20 132.71(4) . . ?
O2 La3 C20 121.58(4) . 2_655 ?
O2 La3 C21 129.19(5) 2_655 2_655 ?
O2 La3 C21 92.98(5) 2_655 . ?
O2 La3 C21 92.98(5) . 2_655 ?
O2 La3 C21 129.19(5) . . ?
O2 La3 C22 100.67(5) 2_655 2_655 ?
O2 La3 C22 100.67(5) . . ?
O2 La3 C22 81.91(4) 2_655 . ?
O2 La3 C22 81.90(4) . 2_655 ?
O2 La3 C23 102.39(4) 2_655 . ?
O2 La3 C23 87.61(4) 2_655 2_655 ?
O2 La3 C23 102.39(4) . 2_655 ?
O2 La3 C23 87.61(4) . . ?
O2 La3 C24 129.03(4) 2_655 . ?
O2 La3 C24 129.03(4) . 2_655 ?
O2 La3 C24 105.07(4) 2_655 2_655 ?
O2 La3 C24 105.07(4) . . ?
C20 La3 C20 83.10(7) . 2_655 ?
C20 La3 C24 92.73(5) . 2_655 ?
C20 La3 C24 28.72(4) 2_655 2_655 ?
C20 La3 C24 28.72(4) . . ?
C20 La3 C24 92.73(5) 2_655 . ?
C21 La3 C20 103.92(5) . 2_655 ?
C21 La3 C20 28.59(5) 2_655 2_655 ?
C21 La3 C20 28.59(5) . . ?
C21 La3 C20 103.92(5) 2_655 . ?
C21 La3 C21 129.59(8) 2_655 . ?
C21 La3 C24 101.69(5) 2_655 . ?
C21 La3 C24 47.58(4) . . ?
C21 La3 C24 101.69(5) . 2_655 ?
C21 La3 C24 47.58(4) 2_655 2_655 ?
C22 La3 C20 47.04(5) 2_655 2_655 ?
C22 La3 C20 47.04(5) . . ?
C22 La3 C20 129.81(5) . 2_655 ?
C22 La3 C20 129.81(5) 2_655 . ?
C22 La3 C21 148.74(5) . 2_655 ?
C22 La3 C21 148.74(5) 2_655 . ?
C22 La3 C21 28.56(5) 2_655 2_655 ?
C22 La3 C21 28.56(5) . . ?
C22 La3 C22 176.83(7) 2_655 . ?
C22 La3 C23 28.66(5) . . ?
C22 La3 C23 150.64(5) . 2_655 ?
C22 La3 C23 150.64(5) 2_655 . ?
C22 La3 C23 28.66(5) 2_655 2_655 ?
C22 La3 C24 130.00(5) . 2_655 ?
C22 La3 C24 130.00(5) 2_655 . ?
C22 La3 C24 47.67(5) . . ?
C22 La3 C24 47.68(5) 2_655 2_655 ?
C23 La3 C20 121.53(5) . 2_655 ?
C23 La3 C20 46.84(5) . . ?
C23 La3 C20 121.53(5) 2_655 . ?
C23 La3 C20 46.84(5) 2_655 2_655 ?
C23 La3 C21 126.17(5) 2_655 . ?
C23 La3 C21 47.01(5) . . ?
C23 La3 C21 126.17(5) . 2_655 ?
C23 La3 C21 47.01(5) 2_655 2_655 ?
C23 La3 C23 167.64(7) . 2_655 ?
C23 La3 C24 139.19(5) . 2_655 ?
C23 La3 C24 28.81(4) 2_655 2_655 ?
C23 La3 C24 28.81(4) . . ?
C23 La3 C24 139.19(5) 2_655 . ?
C24 La3 C24 112.71(6) 2_655 . ?
O2 La4 O2 71.69(5) . 2_655 ?
O2 La4 C28 120.06(5) 2_655 . ?
O2 La4 C28 134.85(5) 2_655 2_655 ?
O2 La4 C28 120.06(5) . 2_655 ?
O2 La4 C28 134.85(5) . . ?
O2 La4 C29 91.56(5) 2_655 . ?
O2 La4 C29 127.21(5) . . ?
O2 La4 C29 91.56(5) . 2_655 ?
O2 La4 C29 127.21(5) 2_655 2_655 ?
O2 La4 C30 82.99(5) 2_655 . ?
O2 La4 C30 98.52(5) 2_655 2_655 ?
O2 La4 C30 98.52(5) . . ?
O2 La4 C30 82.99(5) . 2_655 ?
O2 La4 C31 88.58(5) . . ?
O2 La4 C31 105.23(5) . 2_655 ?
O2 La4 C31 105.23(5) 2_655 . ?
O2 La4 C31 88.58(5) 2_655 2_655 ?
O2 La4 C32 130.60(4) . 2_655 ?
O2 La4 C32 130.59(4) 2_655 . ?
O2 La4 C32 108.39(4) . . ?
O2 La4 C32 108.39(4) 2_655 2_655 ?
C28 La4 C28 83.87(8) . 2_655 ?
C28 La4 C32 89.47(5) 2_655 . ?
C28 La4 C32 28.67(5) 2_655 2_655 ?
C28 La4 C32 28.67(5) . . ?
C28 La4 C32 89.47(5) . 2_655 ?
C29 La4 C28 107.33(6) 2_655 . ?
C29 La4 C28 28.63(6) . . ?
C29 La4 C28 28.63(6) 2_655 2_655 ?
C29 La4 C28 107.33(6) . 2_655 ?
C29 La4 C29 134.12(9) . 2_655 ?
C29 La4 C30 28.75(6) . . ?
C29 La4 C30 149.79(6) . 2_655 ?
C29 La4 C30 28.75(6) 2_655 2_655 ?
C29 La4 C30 149.79(6) 2_655 . ?
C29 La4 C31 47.04(5) 2_655 2_655 ?
C29 La4 C31 124.54(6) 2_655 . ?
C29 La4 C31 124.54(6) . 2_655 ?
C29 La4 C31 47.04(5) . . ?
C29 La4 C32 47.57(5) 2_655 2_655 ?
C29 La4 C32 102.13(5) 2_655 . ?
C29 La4 C32 102.13(5) . 2_655 ?
C29 La4 C32 47.57(5) . . ?
C30 La4 C28 130.99(6) 2_655 . ?
C30 La4 C28 47.17(6) 2_655 2_655 ?
C30 La4 C28 47.17(6) . . ?
C30 La4 C28 130.99(6) . 2_655 ?
C30 La4 C30 178.15(8) 2_655 . ?
C30 La4 C31 28.60(5) . . ?
C30 La4 C31 150.84(5) . 2_655 ?
C30 La4 C31 150.84(5) 2_655 . ?
C30 La4 C31 28.60(5) 2_655 2_655 ?
C30 La4 C32 130.87(6) . 2_655 ?
C30 La4 C32 47.66(5) 2_655 2_655 ?
C30 La4 C32 130.87(6) 2_655 . ?
C30 La4 C32 47.66(5) . . ?
C31 La4 C28 117.78(5) 2_655 . ?
C31 La4 C28 46.80(5) 2_655 2_655 ?
C31 La4 C28 117.78(5) . 2_655 ?
C31 La4 C28 46.80(5) . . ?
C31 La4 C31 163.12(7) . 2_655 ?
C31 La4 C32 28.76(5) . . ?
C31 La4 C32 134.56(5) . 2_655 ?
C31 La4 C32 134.56(5) 2_655 . ?
C31 La4 C32 28.76(5) 2_655 2_655 ?
C32 La4 C32 106.83(7) . 2_655 ?
C24 Si3 C25 108.62(9) . . ?
C24 Si3 C26 109.23(9) . . ?
C24 Si3 C27 111.92(8) . . ?
C26 Si3 C25 109.38(12) . . ?
C27 Si3 C25 109.28(11) . . ?
C27 Si3 C26 108.39(11) . . ?
C32 Si4 C33 109.89(12) . . ?
C32 Si4 C35 113.27(11) . . ?
C32 Si4 C35A 102.2(6) . . ?
C34 Si4 C32 109.77(12) . . ?
C34 Si4 C33 107.9(2) . . ?
C34 Si4 C35 108.2(2) . . ?
C35 Si4 C33 107.56(19) . . ?
C33A Si4 C32 108.4(6) . . ?
C33A Si4 C34A 122.0(11) . . ?
C33A Si4 C35A 112.2(11) . . ?
C34A Si4 C32 103.2(6) . . ?
C34A Si4 C35A 106.7(11) . . ?
La3 O2 La4 107.57(4) . . ?
C36 O2 La3 144.19(10) . . ?
C36 O2 La4 108.24(9) . . ?
La3 C20 H20 115.3 . . ?
C21 C20 La3 75.03(9) . . ?
C21 C20 H20 125.4 . . ?
C21 C20 C24 109.16(15) . . ?
C24 C20 La3 76.28(9) . . ?
C24 C20 H20 125.4 . . ?
La3 C21 H21 114.5 . . ?
C20 C21 La3 76.38(9) . . ?
C20 C21 H21 126.0 . . ?
C22 C21 La3 75.42(10) . . ?
C22 C21 C20 108.02(15) . . ?
C22 C21 H21 126.0 . . ?
La3 C22 H22 114.3 . . ?
C21 C22 La3 76.02(9) . . ?
C21 C22 H22 126.1 . . ?
C21 C22 C23 107.84(15) . . ?
C23 C22 La3 75.96(9) . . ?
C23 C22 H22 126.1 . . ?
La3 C23 H23 114.5 . . ?
C22 C23 La3 75.38(9) . . ?
C22 C23 H23 125.3 . . ?
C22 C23 C24 109.42(15) . . ?
C24 C23 La3 76.91(8) . . ?
C24 C23 H23 125.3 . . ?
Si3 C24 La3 124.70(7) . . ?
C20 C24 La3 74.99(8) . . ?
C20 C24 Si3 127.15(12) . . ?
C20 C24 C23 105.57(14) . . ?
C23 C24 La3 74.28(8) . . ?
C23 C24 Si3 126.27(12) . . ?
Si3 C25 H25A 109.5 . . ?
Si3 C25 H25B 109.5 . . ?
Si3 C25 H25C 109.5 . . ?
H25A C25 H25B 109.5 . . ?
H25A C25 H25C 109.5 . . ?
H25B C25 H25C 109.5 . . ?
Si3 C26 H26A 109.5 . . ?
Si3 C26 H26B 109.5 . . ?
Si3 C26 H26C 109.5 . . ?
H26A C26 H26B 109.5 . . ?
H26A C26 H26C 109.5 . . ?
H26B C26 H26C 109.5 . . ?
Si3 C27 H27A 109.5 . . ?
Si3 C27 H27B 109.5 . . ?
Si3 C27 H27C 109.5 . . ?
H27A C27 H27B 109.5 . . ?
H27A C27 H27C 109.5 . . ?
H27B C27 H27C 109.5 . . ?
La4 C28 H28 115.2 . . ?
C29 C28 La4 74.63(10) . . ?
C29 C28 H28 125.4 . . ?
C29 C28 C32 109.22(17) . . ?
C32 C28 La4 76.81(9) . . ?
C32 C28 H28 125.4 . . ?
La4 C29 H29 114.0 . . ?
C28 C29 La4 76.74(10) . . ?
C28 C29 H29 126.0 . . ?
C30 C29 La4 75.64(10) . . ?
C30 C29 C28 108.06(17) . . ?
C30 C29 H29 126.0 . . ?
La4 C30 H30 114.0 . . ?
C29 C30 La4 75.61(10) . . ?
C29 C30 H30 126.2 . . ?
C31 C30 La4 76.62(9) . . ?
C31 C30 C29 107.69(17) . . ?
C31 C30 H30 126.2 . . ?
La4 C31 H31 115.1 . . ?
C30 C31 La4 74.78(10) . . ?
C30 C31 H31 125.3 . . ?
C30 C31 C32 109.45(17) . . ?
C32 C31 La4 76.89(9) . . ?
C32 C31 H31 125.3 . . ?
Si4 C32 La4 128.40(7) . . ?
C28 C32 La4 74.52(9) . . ?
C28 C32 Si4 126.25(14) . . ?
C28 C32 C31 105.58(16) . . ?
C31 C32 La4 74.36(9) . . ?
C31 C32 Si4 126.27(13) . . ?
O2 C36 H36 107.5 . . ?
O2 C36 C37 111.50(14) . . ?
O2 C36 C38 110.88(14) . . ?
C37 C36 H36 107.5 . . ?
C37 C36 C38 111.81(15) . . ?
C38 C36 H36 107.5 . . ?
C36 C37 H37A 109.5 . . ?
C36 C37 H37B 109.5 . . ?
C36 C37 H37C 109.5 . . ?
H37A C37 H37B 109.5 . . ?
H37A C37 H37C 109.5 . . ?
H37B C37 H37C 109.5 . . ?
C36 C38 H38A 109.5 . . ?
C36 C38 H38B 109.5 . . ?
C36 C38 H38C 109.5 . . ?
H38A C38 H38B 109.5 . . ?
H38A C38 H38C 109.5 . . ?
H38B C38 H38C 109.5 . . ?
Si4 C33 H33A 109.5 . . ?
Si4 C33 H33B 109.5 . . ?
Si4 C33 H33C 109.5 . . ?
H33A C33 H33B 109.5 . . ?
H33A C33 H33C 109.5 . . ?
H33B C33 H33C 109.5 . . ?
Si4 C34 H34A 109.5 . . ?
Si4 C34 H34B 109.5 . . ?
Si4 C34 H34C 109.5 . . ?
H34A C34 H34B 109.5 . . ?
H34A C34 H34C 109.5 . . ?
H34B C34 H34C 109.5 . . ?
Si4 C35 H35A 109.5 . . ?
Si4 C35 H35B 109.5 . . ?
Si4 C35 H35C 109.5 . . ?
H35A C35 H35B 109.5 . . ?
H35A C35 H35C 109.5 . . ?
H35B C35 H35C 109.5 . . ?
Si4 C33A H33D 109.5 . . ?
Si4 C33A H33E 109.5 . . ?
Si4 C33A H33F 109.5 . . ?
H33D C33A H33E 109.5 . . ?
H33D C33A H33F 109.5 . . ?
H33E C33A H33F 109.5 . . ?
Si4 C34A H34D 109.5 . . ?
Si4 C34A H34E 109.5 . . ?
Si4 C34A H34F 109.5 . . ?
H34D C34A H34E 109.5 . . ?
H34D C34A H34F 109.5 . . ?
H34E C34A H34F 109.5 . . ?
Si4 C35A H35D 109.5 . . ?
Si4 C35A H35E 109.5 . . ?
Si4 C35A H35F 109.5 . . ?
H35D C35A H35E 109.5 . . ?
H35D C35A H35F 109.5 . . ?
H35E C35A H35F 109.5 . . ?

loop_
_geom_bond_atom_site_label_1
_geom_bond_atom_site_label_2
_geom_bond_distance
_geom_bond_site_symmetry_2
_geom_bond_publ_flag
La1 O1 2.3642(10) . ?
La1 O1 2.3642(10) 2_656 ?
La1 C1 2.8189(15) 2_656 ?
La1 C1 2.8189(15) . ?
La1 C2 2.8139(15) . ?
La1 C2 2.8139(15) 2_656 ?
La1 C3 2.8439(16) 2_656 ?
La1 C3 2.8438(16) . ?
La1 C4 2.8631(15) 2_656 ?
La1 C4 2.8632(15) . ?
La1 C5 2.8601(15) 2_656 ?
La1 C5 2.8601(15) . ?
La2 O1 2.3768(10) . ?
La2 O1 2.3768(10) 2_656 ?
La2 C9 2.8446(15) . ?
La2 C9 2.8446(15) 2_656 ?
La2 C10 2.8457(16) 2_656 ?
La2 C10 2.8457(16) . ?
La2 C11 2.8324(16) . ?
La2 C11 2.8323(16) 2_656 ?
La2 C12 2.8251(15) . ?
La2 C12 2.8251(15) 2_656 ?
La2 C13 2.8452(14) 2_656 ?
La2 C13 2.8452(14) . ?
Si1 C5 1.8641(17) . ?
Si1 C6 1.866(2) . ?
Si1 C7 1.864(2) . ?
Si1 C8 1.859(2) . ?
Si2 C13 1.8622(15) . ?
Si2 C14 1.865(2) . ?
Si2 C15 1.868(2) . ?
Si2 C16 1.8655(19) . ?
O1 C17A 1.399(3) . ?
O1 C17B 1.395(3) . ?
C1 H1 0.9500 . ?
C1 C2 1.409(2) . ?
C1 C5 1.427(2) . ?
C2 H2 0.9500 . ?
C2 C3 1.403(3) . ?
C3 H3 0.9500 . ?
C3 C4 1.406(2) . ?
C4 H4 0.9500 . ?
C4 C5 1.423(2) . ?
C6 H6A 0.9800 . ?
C6 H6B 0.9800 . ?
C6 H6C 0.9800 . ?
C7 H7A 0.9800 . ?
C7 H7B 0.9800 . ?
C7 H7C 0.9800 . ?
C8 H8A 0.9800 . ?
C8 H8B 0.9800 . ?
C8 H8C 0.9800 . ?
C9 H9 0.9500 . ?
C9 C10 1.405(2) . ?
C9 C13 1.420(2) . ?
C10 H10 0.9500 . ?
C10 C11 1.403(3) . ?
C11 H11 0.9500 . ?
C11 C12 1.405(2) . ?
C12 H12 0.9500 . ?
C12 C13 1.426(2) . ?
C14 H14A 0.9800 . ?
C14 H14B 0.9800 . ?
C14 H14C 0.9800 . ?
C15 H15A 0.9800 . ?
C15 H15B 0.9800 . ?
C15 H15C 0.9800 . ?
C16 H16A 0.9800 . ?
C16 H16B 0.9800 . ?
C16 H16C 0.9800 . ?
C18 H18A 0.9800 . ?
C18 H18B 0.9800 . ?
C18 H18C 0.9800 . ?
C18 H18D 0.9800 . ?
C18 H18E 0.9800 . ?
C18 H18F 0.9800 . ?
C18 C17A 1.523(4) . ?
C18 C17B 1.497(4) . ?
C19 H19A 0.9800 . ?
C19 H19B 0.9800 . ?
C19 H19C 0.9800 . ?
C19 H19D 0.9800 . ?
C19 H19E 0.9800 . ?
C19 H19F 0.9800 . ?
C19 C17A 1.490(4) . ?
C19 C17B 1.514(4) . ?
C17A H17A 1.0000 . ?
C17B H17B 1.0000 . ?
La3 O2 2.3604(10) . ?
La3 O2 2.3604(10) 2_655 ?
La3 C20 2.8543(16) 2_655 ?
La3 C20 2.8543(16) . ?
La3 C21 2.8372(16) 2_655 ?
La3 C21 2.8373(16) . ?
La3 C22 2.8297(16) 2_655 ?
La3 C22 2.8298(16) . ?
La3 C23 2.8372(15) 2_655 ?
La3 C23 2.8371(15) . ?
La3 C24 2.8707(14) 2_655 ?
La3 C24 2.8708(14) . ?
La4 O2 2.4026(11) 2_655 ?
La4 O2 2.4026(11) . ?
La4 C28 2.8478(17) . ?
La4 C28 2.8478(17) 2_655 ?
La4 C29 2.8211(16) . ?
La4 C29 2.8211(16) 2_655 ?
La4 C30 2.8214(16) 2_655 ?
La4 C30 2.8214(16) . ?
La4 C31 2.8446(16) 2_655 ?
La4 C31 2.8446(16) . ?
La4 C32 2.8770(16) . ?
La4 C32 2.8771(16) 2_655 ?
Si3 C24 1.8617(16) . ?
Si3 C25 1.866(2) . ?
Si3 C26 1.863(2) . ?
Si3 C27 1.8627(19) . ?
Si4 C32 1.8554(18) . ?
Si4 C33 1.870(3) . ?
Si4 C34 1.848(3) . ?
Si4 C35 1.861(3) . ?
Si4 C33A 1.778(14) . ?
Si4 C34A 1.848(13) . ?
Si4 C35A 1.872(15) . ?
O2 C36 1.4240(18) . ?
C20 H20 0.9500 . ?
C20 C21 1.406(2) . ?
C20 C24 1.420(2) . ?
C21 H21 0.9500 . ?
C21 C22 1.398(3) . ?
C22 H22 0.9500 . ?
C22 C23 1.402(2) . ?
C23 H23 0.9500 . ?
C23 C24 1.420(2) . ?
C25 H25A 0.9800 . ?
C25 H25B 0.9800 . ?
C25 H25C 0.9800 . ?
C26 H26A 0.9800 . ?
C26 H26B 0.9800 . ?
C26 H26C 0.9800 . ?
C27 H27A 0.9800 . ?
C27 H27B 0.9800 . ?
C27 H27C 0.9800 . ?
C28 H28 0.9500 . ?
C28 C29 1.402(3) . ?
C28 C32 1.418(2) . ?
C29 H29 0.9500 . ?
C29 C30 1.401(3) . ?
C30 H30 0.9500 . ?
C30 C31 1.400(3) . ?
C31 H31 0.9500 . ?
C31 C32 1.421(2) . ?
C36 H36 1.0000 . ?
C36 C37 1.511(3) . ?
C36 C38 1.519(2) . ?
C37 H37A 0.9800 . ?
C37 H37B 0.9800 . ?
C37 H37C 0.9800 . ?
C38 H38A 0.9800 . ?
C38 H38B 0.9800 . ?
C38 H38C 0.9800 . ?
C33 H33A 0.9800 . ?
C33 H33B 0.9800 . ?
C33 H33C 0.9800 . ?
C34 H34A 0.9800 . ?
C34 H34B 0.9800 . ?
C34 H34C 0.9800 . ?
C35 H35A 0.9800 . ?
C35 H35B 0.9800 . ?
C35 H35C 0.9800 . ?
C33A H33D 0.9800 . ?
C33A H33E 0.9800 . ?
C33A H33F 0.9800 . ?
C34A H34D 0.9800 . ?
C34A H34E 0.9800 . ?
C34A H34F 0.9800 . ?
C35A H35D 0.9800 . ?
C35A H35E 0.9800 . ?
C35A H35F 0.9800 . ?

loop_
_geom_torsion_atom_site_label_1
_geom_torsion_atom_site_label_2
_geom_torsion_atom_site_label_3
_geom_torsion_atom_site_label_4
_geom_torsion
_geom_torsion_site_symmetry_1
_geom_torsion_site_symmetry_2
_geom_torsion_site_symmetry_3
_geom_torsion_site_symmetry_4
_geom_torsion_publ_flag
La1 O1 C17A La2 -177.7(3) . . . . ?
La1 O1 C17A C18 -57.9(4) . . . . ?
La1 O1 C17A C19 71.2(4) . . . . ?
La1 O1 C17B C18 -109.8(3) . . . . ?
La1 O1 C17B C19 120.4(3) . . . . ?
La1 C1 C2 C3 70.74(11) . . . . ?
La1 C1 C5 Si1 121.27(12) . . . . ?
La1 C1 C5 C4 -69.64(10) . . . . ?
La1 C2 C3 C4 69.83(11) . . . . ?
La1 C3 C4 C5 68.33(11) . . . . ?
La1 C4 C5 Si1 -122.65(12) . . . . ?
La1 C4 C5 C1 68.32(10) . . . . ?
La2 O1 C17A C18 119.8(3) . . . . ?
La2 O1 C17A C19 -111.1(3) . . . . ?
La2 O1 C17B La1 -178.7(3) . . . . ?
La2 O1 C17B C18 71.5(4) . . . . ?
La2 O1 C17B C19 -58.2(4) . . . . ?
La2 C9 C10 C11 -68.97(11) . . . . ?
La2 C9 C13 Si2 -123.45(11) . . . . ?
La2 C9 C13 C12 69.19(10) . . . . ?
La2 C10 C11 C12 -69.26(11) . . . . ?
La2 C11 C12 C13 -69.68(11) . . . . ?
La2 C12 C13 Si2 122.86(11) . . . . ?
La2 C12 C13 C9 -69.81(10) . . . . ?
C1 C2 C3 La1 -69.98(11) . . . . ?
C1 C2 C3 C4 -0.14(18) . . . . ?
C2 C1 C5 La1 69.23(11) . . . . ?
C2 C1 C5 Si1 -169.49(11) . . . . ?
C2 C1 C5 C4 -0.41(17) . . . . ?
C2 C3 C4 La1 -68.45(11) . . . . ?
C2 C3 C4 C5 -0.11(18) . . . . ?
C3 C4 C5 La1 -68.00(11) . . . . ?
C3 C4 C5 Si1 169.35(12) . . . . ?
C3 C4 C5 C1 0.32(17) . . . . ?
C5 C1 C2 La1 -70.39(11) . . . . ?
C5 C1 C2 C3 0.35(18) . . . . ?
C6 Si1 C5 La1 -7.66(12) . . . . ?
C6 Si1 C5 C1 -102.72(15) . . . . ?
C6 Si1 C5 C4 90.45(16) . . . . ?
C7 Si1 C5 La1 112.23(11) . . . . ?
C7 Si1 C5 C1 17.17(17) . . . . ?
C7 Si1 C5 C4 -149.65(15) . . . . ?
C8 Si1 C5 La1 -128.28(13) . . . . ?
C8 Si1 C5 C1 136.66(17) . . . . ?
C8 Si1 C5 C4 -30.16(19) . . . . ?
C9 C10 C11 La2 69.31(11) . . . . ?
C9 C10 C11 C12 0.05(18) . . . . ?
C10 C9 C13 La2 -68.82(11) . . . . ?
C10 C9 C13 Si2 167.73(11) . . . . ?
C10 C9 C13 C12 0.37(17) . . . . ?
C10 C11 C12 La2 69.86(11) . . . . ?
C10 C11 C12 C13 0.18(18) . . . . ?
C11 C12 C13 La2 69.47(11) . . . . ?
C11 C12 C13 Si2 -167.66(11) . . . . ?
C11 C12 C13 C9 -0.33(17) . . . . ?
C13 C9 C10 La2 68.71(11) . . . . ?
C13 C9 C10 C11 -0.27(18) . . . . ?
C14 Si2 C13 La2 -123.91(10) . . . . ?
C14 Si2 C13 C9 -25.72(16) . . . . ?
C14 Si2 C13 C12 139.04(15) . . . . ?
C15 Si2 C13 La2 115.53(10) . . . . ?
C15 Si2 C13 C9 -146.29(15) . . . . ?
C15 Si2 C13 C12 18.47(16) . . . . ?
C16 Si2 C13 La2 -3.73(12) . . . . ?
C16 Si2 C13 C9 94.46(15) . . . . ?
C16 Si2 C13 C12 -100.78(15) . . . . ?
La3 O2 C36 C37 60.9(2) . . . . ?
La3 O2 C36 C38 -64.4(2) . . . . ?
La3 C20 C21 C22 -69.44(12) . . . . ?
La3 C20 C24 Si3 -122.44(12) . . . . ?
La3 C20 C24 C23 68.54(10) . . . . ?
La3 C21 C22 C23 -69.96(12) . . . . ?
La3 C22 C23 C24 -70.11(11) . . . . ?
La3 C23 C24 Si3 121.80(12) . . . . ?
La3 C23 C24 C20 -69.04(10) . . . . ?
La4 O2 C36 C37 -118.86(13) . . . . ?
La4 O2 C36 C38 115.86(13) . . . . ?
La4 C28 C29 C30 -69.83(12) . . . . ?
La4 C28 C32 Si4 -126.60(12) . . . . ?
La4 C28 C32 C31 68.43(11) . . . . ?
La4 C29 C30 C31 -70.57(12) . . . . ?
La4 C30 C31 C32 -69.79(12) . . . . ?
La4 C31 C32 Si4 126.49(12) . . . . ?
La4 C31 C32 C28 -68.54(11) . . . . ?
C20 C21 C22 La3 70.09(11) . . . . ?
C20 C21 C22 C23 0.13(18) . . . . ?
C21 C20 C24 La3 -68.51(11) . . . . ?
C21 C20 C24 Si3 169.05(11) . . . . ?
C21 C20 C24 C23 0.02(17) . . . . ?
C21 C22 C23 La3 70.00(11) . . . . ?
C21 C22 C23 C24 -0.12(18) . . . . ?
C22 C23 C24 La3 69.10(11) . . . . ?
C22 C23 C24 Si3 -169.10(12) . . . . ?
C22 C23 C24 C20 0.06(17) . . . . ?
C24 C20 C21 La3 69.34(11) . . . . ?
C24 C20 C21 C22 -0.10(18) . . . . ?
C25 Si3 C24 La3 113.03(11) . . . . ?
C25 Si3 C24 C20 -149.52(15) . . . . ?
C25 Si3 C24 C23 17.33(17) . . . . ?
C26 Si3 C24 La3 -127.73(11) . . . . ?
C26 Si3 C24 C20 -30.29(17) . . . . ?
C26 Si3 C24 C23 136.56(15) . . . . ?
C27 Si3 C24 La3 -7.71(13) . . . . ?
C27 Si3 C24 C20 89.74(16) . . . . ?
C27 Si3 C24 C23 -103.41(15) . . . . ?
C28 C29 C30 La4 70.58(12) . . . . ?
C28 C29 C30 C31 0.0(2) . . . . ?
C29 C28 C32 La4 -68.28(12) . . . . ?
C29 C28 C32 Si4 165.12(12) . . . . ?
C29 C28 C32 C31 0.15(18) . . . . ?
C29 C30 C31 La4 69.88(12) . . . . ?
C29 C30 C31 C32 0.1(2) . . . . ?
C30 C31 C32 La4 68.40(12) . . . . ?
C30 C31 C32 Si4 -165.11(12) . . . . ?
C30 C31 C32 C28 -0.14(19) . . . . ?
C32 C28 C29 La4 69.73(12) . . . . ?
C32 C28 C29 C30 -0.10(19) . . . . ?
C33 Si4 C32 La4 74.80(17) . . . . ?
C33 Si4 C32 C28 173.94(19) . . . . ?
C33 Si4 C32 C31 -24.1(2) . . . . ?
C34 Si4 C32 La4 -166.6(2) . . . . ?
C34 Si4 C32 C28 -67.5(2) . . . . ?
C34 Si4 C32 C31 94.5(2) . . . . ?
C35 Si4 C32 La4 -45.5(2) . . . . ?
C35 Si4 C32 C28 53.6(2) . . . . ?
C35 Si4 C32 C31 -144.4(2) . . . . ?
C33A Si4 C32 La4 24.4(9) . . . . ?
C33A Si4 C32 C28 123.5(9) . . . . ?
C33A Si4 C32 C31 -74.5(9) . . . . ?
C34A Si4 C32 La4 155.1(9) . . . . ?
C34A Si4 C32 C28 -105.8(9) . . . . ?
C34A Si4 C32 C31 56.2(9) . . . . ?
C35A Si4 C32 La4 -94.3(9) . . . . ?
C35A Si4 C32 C28 4.9(9) . . . . ?
C35A Si4 C32 C31 166.8(9) . . . . ?
